data_1518316
loop_
_publ_author_name
'Ran, Yungen'
'Xie, Jixing'
'Mu, Yajuan'
'Zhang, Linfen'
'Han, Bo'

_publ_section_title
;
 A series of 2D Cd(II) coordination polymers constructed from
 dicarboxylate acids and a flexible imidazole-based ligand
;
_journal_name_full 'Inorganica Chimica Acta'
_journal_page_first 17
_journal_page_last 27
_journal_paper_doi 10.1016/j.ica.2014.09.025
_journal_volume 425
_journal_year 2015
_chemical_formula_moiety 'C56 H66 Cd2 N8 O11'
_chemical_formula_sum 'C56 H66 Cd2 N8 O11'
_chemical_formula_weight 1251.97
_chemical_name_systematic
; 
 ? 
;
_space_group_IT_number 13
_symmetry_cell_setting monoclinic
_symmetry_space_group_name_Hall '-P 2yac'
_symmetry_space_group_name_H-M 'P 1 2/n 1'
_atom_sites_solution_hydrogens geom
_atom_sites_solution_primary direct
_atom_sites_solution_secondary difmap
_audit_creation_method SHELXL-97
_cell_angle_alpha 90.00
_cell_angle_beta 101.230(3)
_cell_angle_gamma 90.00
_cell_formula_units_Z 2
_cell_length_a 15.690(3)
_cell_length_b 9.0941(14)
_cell_length_c 21.264(3)
_cell_measurement_temperature 296(2)
_cell_volume 2976.0(8)
_computing_cell_refinement 'Bruker SMART'
_computing_data_collection 'Bruker SMART'
_computing_data_reduction 'Bruker SMART'
_computing_molecular_graphics 'SHELXTL (Sheldrick, 2008)'
_computing_publication_material 'SHELXTL (Sheldrick, 2008)'
_computing_structure_refinement 'SHELXS97 (Sheldrick, 2008)'
_computing_structure_solution 'SHELXS97 (Sheldrick, 2008)'
_diffrn_ambient_temperature 296(2)
_diffrn_measured_fraction_theta_full 0.981
_diffrn_measured_fraction_theta_max 0.981
_diffrn_measurement_device_type 'CCD area detector'
_diffrn_measurement_method '\f and \w scans'
_diffrn_radiation_monochromator graphite
_diffrn_radiation_source 'fine-focus sealed tube'
_diffrn_radiation_type MoK\a
_diffrn_radiation_wavelength 0.71073
_diffrn_reflns_av_R_equivalents 0.0405
_diffrn_reflns_av_sigmaI/netI 0.0557
_diffrn_reflns_limit_h_max 20
_diffrn_reflns_limit_h_min -20
_diffrn_reflns_limit_k_max 9
_diffrn_reflns_limit_k_min -12
_diffrn_reflns_limit_l_max 27
_diffrn_reflns_limit_l_min -26
_diffrn_reflns_number 18391
_diffrn_reflns_theta_full 28.25
_diffrn_reflns_theta_max 28.25
_diffrn_reflns_theta_min 1.79
_exptl_absorpt_coefficient_mu 0.777
_exptl_absorpt_correction_T_max 0.8728
_exptl_absorpt_correction_T_min 0.8601
_exptl_absorpt_correction_type multi-scan
_exptl_absorpt_process_details 'Bruker SMART'
_exptl_crystal_colour colourless
_exptl_crystal_density_diffrn 1.397
_exptl_crystal_density_method 'not measured'
_exptl_crystal_description Prism
_exptl_crystal_F_000 1284
_exptl_crystal_size_max 0.20
_exptl_crystal_size_mid 0.18
_exptl_crystal_size_min 0.18
_refine_diff_density_max 1.107
_refine_diff_density_min -0.536
_refine_diff_density_rms 0.093
_refine_ls_extinction_method none
_refine_ls_goodness_of_fit_ref 1.062
_refine_ls_hydrogen_treatment constr
_refine_ls_matrix_type full
_refine_ls_number_parameters 361
_refine_ls_number_reflns 7213
_refine_ls_number_restraints 0
_refine_ls_restrained_S_all 1.062
_refine_ls_R_factor_all 0.0852
_refine_ls_R_factor_gt 0.0473
_refine_ls_shift/su_max 0.012
_refine_ls_shift/su_mean 0.000
_refine_ls_structure_factor_coef Fsqd
_refine_ls_weighting_details 'calc w=1/[\s^2^(Fo^2^)+(0.0799P)^2^+0.4163P] where P=(Fo^2^+2Fc^2^)/3'
_refine_ls_weighting_scheme calc
_refine_ls_wR_factor_gt 0.1373
_refine_ls_wR_factor_ref 0.1572
_reflns_number_gt 4719
_reflns_number_total 7213
_reflns_threshold_expression >2sigma(I)
_cod_data_source_file cif-data.cif
_cod_data_source_block 3
_cod_depositor_comments
;
The following automatic conversions were performed:

'_symmetry_cell_setting' value 'Monoclinic' changed to 'monoclinic'
according to the built-in table from CIF Core dictionary named
'cif_core.dic' version 2.4.1 from
2010-06-29.

'_exptl_absorpt_correction_type' value 'Multi-scan'
changed to 'multi-scan' according to the built-in table from CIF Core
dictionary named 'cif_core.dic' version 2.4.1 from
2010-06-29.

'_refine_ls_hydrogen_treatment' value 'CONSTR' changed
to 'constr' according to the built-in table from CIF Core dictionary
named 'cif_core.dic' version 2.4.1 from 2010-06-29.

Automatic conversion script
Id: cif_fix_values 2827 2014-09-09 07:05:25Z andrius 
;
_cod_original_cell_volume 2975.9(8)
_cod_original_sg_symbol_H-M P2/n
_cod_database_code 1518316

loop_
_symmetry_equiv_pos_as_xyz
'x, y, z'
'-x+1/2, y, -z+1/2'
'-x, -y, -z'
'x-1/2, -y, z-1/2'

loop_
_atom_site_label
_atom_site_type_symbol
_atom_site_fract_x
_atom_site_fract_y
_atom_site_fract_z
_atom_site_U_iso_or_equiv
_atom_site_adp_type
_atom_site_occupancy
_atom_site_symmetry_multiplicity
_atom_site_calc_flag
_atom_site_refinement_flags
Cd1 Cd 0.7500 1.111324(18) 0.2500 0.04044(5) Uani 1 2 d S
Cd2 Cd 0.2500 1.78679(2) 0.2500 0.04660(5) Uani 1 2 d S
N1 N 0.84966(9) 0.93843(15) 0.29047(6) 0.0430(4) Uani 1 1 d .
N2 N 0.91126(9) 0.74471(16) 0.34020(7) 0.0467(4) Uani 1 1 d .
N3 N 0.79808(10) 1.04614(16) 0.68658(7) 0.0539(5) Uani 1 1 d .
N4 N 0.85545(10) 0.85589(16) 0.64732(7) 0.0539(5) Uani 1 1 d .
C1 C 0.63802(11) 1.27293(18) 0.30370(9) 0.0468(5) Uani 1 1 d .
C2 C 0.57448(11) 1.34673(19) 0.33775(8) 0.0442(5) Uani 1 1 d .
C3 C 0.51425(10) 1.44573(18) 0.30582(8) 0.0434(5) Uani 1 1 d .
H3 H 0.5149 1.4706 0.2635 0.052 Uiso 1 1 calc R
C4 C 0.45296(11) 1.50800(19) 0.33657(9) 0.0473(5) Uani 1 1 d .
C5 C 0.38538(11) 1.6093(2) 0.30115(10) 0.0510(5) Uani 1 1 d .
C6 C 0.45430(13) 1.4726(3) 0.39935(10) 0.0678(7) Uani 1 1 d .
H6 H 0.4135 1.5151 0.4201 0.081 Uiso 1 1 calc R
C7 C 0.51379(15) 1.3768(3) 0.43242(11) 0.0786(8) Uani 1 1 d .
H7 H 0.5142 1.3563 0.4753 0.094 Uiso 1 1 calc R
C8 C 0.57310(13) 1.3111(2) 0.40143(10) 0.0620(6) Uani 1 1 d .
H8 H 0.6123 1.2427 0.4230 0.074 Uiso 1 1 calc R
C9 C 0.92483(12) 0.9066(2) 0.26882(9) 0.0554(6) Uani 1 1 d .
H9 H 0.9457 0.9599 0.2377 0.067 Uiso 1 1 calc R
C10 C 0.96287(12) 0.7898(2) 0.29863(9) 0.0563(6) Uani 1 1 d .
H10 H 1.0144 0.7466 0.2927 0.068 Uiso 1 1 calc R
C11 C 0.84312(11) 0.83898(19) 0.33342(8) 0.0438(5) Uani 1 1 d .
C12 C 0.77026(13) 0.8309(2) 0.36804(10) 0.0699(7) Uani 1 1 d .
H12A H 0.7341 0.9162 0.3582 0.105 Uiso 1 1 calc R
H12B H 0.7927 0.8271 0.4134 0.105 Uiso 1 1 calc R
H12C H 0.7366 0.7440 0.3551 0.105 Uiso 1 1 calc R
C13 C 0.92531(14) 0.6094(2) 0.37980(9) 0.0586(6) Uani 1 1 d .
H13A H 0.9820 0.5696 0.3777 0.070 Uiso 1 1 calc R
H13B H 0.8822 0.5370 0.3614 0.070 Uiso 1 1 calc R
C14 C 0.92027(11) 0.63091(18) 0.44879(8) 0.0447(5) Uani 1 1 d .
C15 C 0.85430(12) 0.5668(2) 0.47388(9) 0.0520(6) Uani 1 1 d .
C16 C 0.78615(15) 0.4715(3) 0.43496(12) 0.0850(9) Uani 1 1 d .
H16A H 0.7856 0.4866 0.3902 0.127 Uiso 1 1 calc R
H16B H 0.7303 0.4965 0.4441 0.127 Uiso 1 1 calc R
H16C H 0.7988 0.3702 0.4456 0.127 Uiso 1 1 calc R
C17 C 0.85001(12) 0.5941(2) 0.53935(10) 0.0576(6) Uani 1 1 d .
C18 C 0.77509(16) 0.5313(3) 0.56811(13) 0.1013(10) Uani 1 1 d .
H18A H 0.7973 0.4584 0.5997 0.152 Uiso 1 1 calc R
H18B H 0.7328 0.4871 0.5347 0.152 Uiso 1 1 calc R
H18C H 0.7483 0.6091 0.5879 0.152 Uiso 1 1 calc R
C19 C 0.91212(13) 0.68420(19) 0.57696(9) 0.0513(5) Uani 1 1 d .
C20 C 0.98059(12) 0.74518(19) 0.55179(9) 0.0484(5) Uani 1 1 d .
C21 C 1.04568(17) 0.8404(3) 0.59256(11) 0.0802(8) Uani 1 1 d .
H21A H 1.0978 0.7852 0.6075 0.120 Uiso 1 1 calc R
H21B H 1.0227 0.8746 0.6286 0.120 Uiso 1 1 calc R
H21C H 1.0586 0.9231 0.5680 0.120 Uiso 1 1 calc R
C22 C 0.98444(11) 0.71775(18) 0.48728(9) 0.0465(5) Uani 1 1 d .
C23 C 1.05846(13) 0.7801(2) 0.45953(10) 0.0652(7) Uani 1 1 d .
H23A H 1.0697 0.7169 0.4259 0.098 Uiso 1 1 calc R
H23B H 1.1096 0.7866 0.4926 0.098 Uiso 1 1 calc R
H23C H 1.0431 0.8763 0.4425 0.098 Uiso 1 1 calc R
C24 C 0.90511(14) 0.7193(2) 0.64423(10) 0.0668(6) Uani 1 1 d .
H24A H 0.8766 0.6387 0.6617 0.080 Uiso 1 1 calc R
H24B H 0.9629 0.7302 0.6702 0.080 Uiso 1 1 calc R
C25 C 0.81205(15) 0.9363(2) 0.59590(10) 0.0720(7) Uani 1 1 d .
H25 H 0.8081 0.9145 0.5527 0.086 Uiso 1 1 calc R
C26 C 0.77649(14) 1.0528(2) 0.62053(10) 0.0699(7) Uani 1 1 d .
H26 H 0.7430 1.1257 0.5969 0.084 Uiso 1 1 calc R
C27 C 0.84470(12) 0.9259(2) 0.70083(9) 0.0508(5) Uani 1 1 d .
C28 C 0.88037(15) 0.8735(3) 0.76569(10) 0.0766(8) Uani 1 1 d .
H28A H 0.8729 0.9479 0.7962 0.115 Uiso 1 1 calc R
H28B H 0.9411 0.8527 0.7694 0.115 Uiso 1 1 calc R
H28C H 0.8505 0.7857 0.7740 0.115 Uiso 1 1 calc R
O1 O 0.68964(9) 1.18056(14) 0.33480(7) 0.0608(4) Uani 1 1 d .
O2 O 0.63717(9) 1.30315(14) 0.24648(6) 0.0585(4) Uani 1 1 d .
O3 O 0.34725(9) 1.69447(16) 0.33396(7) 0.0751(5) Uani 1 1 d .
O4 O 0.36669(8) 1.60797(16) 0.24175(7) 0.0625(4) Uani 1 1 d .
O5 O 0.7500 0.5604(3) 0.2500 0.1308(14) Uani 1 2 d SG
H5A H 0.7694 0.4733 0.2561 0.196 Uiso 0.50 1 d PG
H5B H 0.7682 0.5984 0.2185 0.196 Uiso 0.50 1 d PG
O6 O 0.4783(5) 0.8695(5) 0.4288(2) 0.494(5) Uani 1 1 d G
H6A H 0.5318 0.8894 0.4416 0.741 Uiso 1 1 d G
H6B H 0.4576 0.9234 0.3968 0.741 Uiso 1 1 d G

loop_
_atom_site_aniso_label
_atom_site_aniso_U_11
_atom_site_aniso_U_22
_atom_site_aniso_U_33
_atom_site_aniso_U_23
_atom_site_aniso_U_13
_atom_site_aniso_U_12
Cd1 0.04065(8) 0.03493(8) 0.04453(9) 0.000 0.00531(7) 0.000
Cd2 0.04051(8) 0.04299(9) 0.05950(10) 0.000 0.01767(8) 0.000
N1 0.0416(7) 0.0436(7) 0.0430(7) 0.0066(6) 0.0060(6) 0.0038(6)
N2 0.0508(7) 0.0445(7) 0.0450(8) 0.0004(6) 0.0097(6) 0.0159(7)
N3 0.0561(8) 0.0434(8) 0.0654(9) 0.0011(7) 0.0196(7) 0.0090(7)
N4 0.0651(9) 0.0462(8) 0.0525(8) 0.0095(7) 0.0171(7) 0.0216(7)
C1 0.0362(8) 0.0381(8) 0.0638(11) -0.0149(8) 0.0043(8) -0.0007(7)
C2 0.0392(8) 0.0400(8) 0.0522(9) -0.0078(8) 0.0059(7) -0.0006(7)
C3 0.0430(8) 0.0377(8) 0.0486(9) -0.0024(7) 0.0065(7) -0.0002(7)
C4 0.0441(9) 0.0442(9) 0.0547(10) -0.0054(8) 0.0123(8) 0.0030(8)
C5 0.0366(8) 0.0437(9) 0.0747(12) -0.0039(9) 0.0159(8) -0.0001(8)
C6 0.0582(10) 0.0822(14) 0.0703(11) 0.0009(11) 0.0312(9) 0.0157(10)
C7 0.0835(13) 0.0974(16) 0.0627(12) 0.0156(12) 0.0339(10) 0.0279(13)
C8 0.0600(11) 0.0675(12) 0.0590(11) 0.0086(10) 0.0130(9) 0.0174(10)
C9 0.0526(10) 0.0638(12) 0.0526(10) 0.0053(9) 0.0169(8) 0.0054(9)
C10 0.0500(9) 0.0696(12) 0.0527(10) 0.0020(9) 0.0184(8) 0.0170(9)
C11 0.0427(8) 0.0438(8) 0.0437(9) -0.0005(7) 0.0056(7) 0.0090(7)
C12 0.0667(11) 0.0684(12) 0.0828(13) 0.0266(10) 0.0349(10) 0.0292(10)
C13 0.0779(12) 0.0427(9) 0.0516(10) 0.0006(8) 0.0040(10) 0.0185(9)
C14 0.0507(9) 0.0379(8) 0.0430(9) 0.0024(7) 0.0029(8) 0.0139(7)
C15 0.0491(9) 0.0409(9) 0.0606(11) 0.0040(9) -0.0030(9) 0.0049(8)
C16 0.0778(14) 0.0747(15) 0.0943(17) 0.0015(14) -0.0035(14) -0.0178(13)
C17 0.0467(9) 0.0442(9) 0.0839(13) 0.0156(9) 0.0175(9) 0.0125(8)
C18 0.0841(14) 0.0986(18) 0.1340(19) 0.0302(16) 0.0529(13) -0.0011(15)
C19 0.0660(11) 0.0398(8) 0.0468(9) 0.0045(8) 0.0077(9) 0.0201(8)
C20 0.0492(9) 0.0398(8) 0.0530(10) -0.0026(8) 0.0019(8) 0.0122(8)
C21 0.1025(17) 0.0658(13) 0.0627(13) -0.0080(11) -0.0076(13) 0.0004(14)
C22 0.0438(9) 0.0393(8) 0.0538(10) 0.0067(8) 0.0032(8) 0.0117(7)
C23 0.0503(10) 0.0723(13) 0.0707(13) 0.0139(11) 0.0061(10) 0.0047(10)
C24 0.0895(13) 0.0554(10) 0.0599(11) 0.0076(9) 0.0253(10) 0.0346(10)
C25 0.1016(14) 0.0688(12) 0.0476(10) 0.0095(10) 0.0200(10) 0.0351(11)
C26 0.0925(13) 0.0593(11) 0.0637(11) 0.0165(10) 0.0298(10) 0.0335(10)
C27 0.0492(9) 0.0528(10) 0.0526(10) 0.0030(8) 0.0154(8) 0.0098(8)
C28 0.0771(13) 0.0908(15) 0.0622(12) -0.0017(12) 0.0144(11) 0.0292(12)
O1 0.0602(7) 0.0567(7) 0.0632(8) -0.0070(7) 0.0064(6) 0.0208(6)
O2 0.0629(7) 0.0605(8) 0.0546(7) -0.0040(6) 0.0175(6) 0.0144(6)
O3 0.0642(8) 0.0785(9) 0.0825(10) -0.0143(8) 0.0136(7) 0.0282(7)
O4 0.0515(7) 0.0685(8) 0.0675(8) 0.0051(7) 0.0116(6) 0.0132(7)
O5 0.168(3) 0.0876(18) 0.132(2) 0.000 0.019(2) 0.000
O6 0.945(14) 0.194(3) 0.224(4) -0.058(3) -0.178(6) 0.177(6)

loop_
_atom_type_symbol
_atom_type_description
_atom_type_scat_dispersion_real
_atom_type_scat_dispersion_imag
_atom_type_scat_source
C C 0.0033 0.0016 'International Tables Vol C Tables 4.2.6.8 and 6.1.1.4'
H H 0.0000 0.0000 'International Tables Vol C Tables 4.2.6.8 and 6.1.1.4'
N N 0.0061 0.0033 'International Tables Vol C Tables 4.2.6.8 and 6.1.1.4'
O O 0.0106 0.0060 'International Tables Vol C Tables 4.2.6.8 and 6.1.1.4'
Cd Cd -0.8075 1.2024 'International Tables Vol C Tables 4.2.6.8 and 6.1.1.4'

loop_
_geom_angle_atom_site_label_1
_geom_angle_atom_site_label_2
_geom_angle_atom_site_label_3
_geom_angle
_geom_angle_site_symmetry_1
_geom_angle_site_symmetry_3
N1 Cd1 N1 92.11(7) 2_655 .
N1 Cd1 O1 104.67(5) 2_655 2_655
N1 Cd1 O1 97.45(5) . 2_655
N1 Cd1 O1 97.45(5) 2_655 .
N1 Cd1 O1 104.67(5) . .
O1 Cd1 O1 147.97(7) 2_655 .
N1 Cd1 O2 159.53(5) 2_655 2_655
N1 Cd1 O2 92.35(5) . 2_655
O1 Cd1 O2 54.93(4) 2_655 2_655
O1 Cd1 O2 100.71(5) . 2_655
N1 Cd1 O2 92.35(5) 2_655 .
N1 Cd1 O2 159.53(5) . .
O1 Cd1 O2 100.71(5) 2_655 .
O1 Cd1 O2 54.93(4) . .
O2 Cd1 O2 90.42(6) 2_655 .
N1 Cd1 C1 132.29(5) 2_655 2_655
N1 Cd1 C1 94.61(5) . 2_655
O1 Cd1 C1 27.63(5) 2_655 2_655
O1 Cd1 C1 125.91(5) . 2_655
O2 Cd1 C1 27.32(5) 2_655 2_655
O2 Cd1 C1 97.10(5) . 2_655
N1 Cd1 C1 94.61(5) 2_655 .
N1 Cd1 C1 132.29(5) . .
O1 Cd1 C1 125.91(5) 2_655 .
O1 Cd1 C1 27.63(5) . .
O2 Cd1 C1 97.10(5) 2_655 .
O2 Cd1 C1 27.32(5) . .
C1 Cd1 C1 114.26(8) 2_655 .
N3 Cd2 N3 95.36(8) 3_686 4_585
N3 Cd2 O3 117.84(5) 3_686 2
N3 Cd2 O3 91.76(5) 4_585 2
N3 Cd2 O3 91.76(5) 3_686 .
N3 Cd2 O3 117.84(5) 4_585 .
O3 Cd2 O3 136.61(8) 2 .
N3 Cd2 O4 93.55(5) 3_686 2
N3 Cd2 O4 145.18(5) 4_585 2
O3 Cd2 O4 54.63(5) 2 2
O3 Cd2 O4 95.40(5) . 2
N3 Cd2 O4 145.18(5) 3_686 .
N3 Cd2 O4 93.55(5) 4_585 .
O3 Cd2 O4 95.40(5) 2 .
O3 Cd2 O4 54.63(5) . .
O4 Cd2 O4 98.06(7) 2 .
N3 Cd2 C5 108.21(6) 3_686 2
N3 Cd2 C5 119.10(6) 4_585 2
O3 Cd2 C5 27.59(6) 2 2
O3 Cd2 C5 116.59(6) . 2
O4 Cd2 C5 27.09(5) 2 2
O4 Cd2 C5 96.45(5) . 2
N3 Cd2 C5 119.10(6) 3_686 .
N3 Cd2 C5 108.21(6) 4_585 .
O3 Cd2 C5 116.59(6) 2 .
O3 Cd2 C5 27.59(6) . .
O4 Cd2 C5 96.45(5) 2 .
O4 Cd2 C5 27.09(5) . .
C5 Cd2 C5 107.22(7) 2 .
C11 N1 C9 106.13(15) . .
C11 N1 Cd1 127.23(12) . .
C9 N1 Cd1 126.24(12) . .
C11 N2 C10 107.12(15) . .
C11 N2 C13 127.72(16) . .
C10 N2 C13 124.93(16) . .
C27 N3 C26 106.62(16) . .
C27 N3 Cd2 131.03(13) . 3_686
C26 N3 Cd2 122.27(12) . 3_686
C27 N4 C25 107.23(16) . .
C27 N4 C24 126.28(15) . .
C25 N4 C24 126.49(17) . .
O2 C1 O1 122.90(18) . .
O2 C1 C2 119.43(15) . .
O1 C1 C2 117.66(17) . .
O2 C1 Cd1 65.92(10) . .
O1 C1 Cd1 57.07(10) . .
C2 C1 Cd1 173.36(13) . .
C3 C2 C8 119.26(17) . .
C3 C2 C1 120.59(16) . .
C8 C2 C1 120.09(16) . .
C2 C3 C4 120.33(17) . .
C2 C3 H3 119.8 . .
C4 C3 H3 119.8 . .
C6 C4 C3 118.95(17) . .
C6 C4 C5 120.74(18) . .
C3 C4 C5 120.29(17) . .
O4 C5 O3 121.56(16) . .
O4 C5 C4 120.77(17) . .
O3 C5 C4 117.66(17) . .
O4 C5 Cd2 65.62(10) . .
O3 C5 Cd2 56.10(9) . .
C4 C5 Cd2 172.02(14) . .
C7 C6 C4 122.0(2) . .
C7 C6 H6 119.0 . .
C4 C6 H6 119.0 . .
C6 C7 C8 119.2(2) . .
C6 C7 H7 120.4 . .
C8 C7 H7 120.4 . .
C7 C8 C2 120.16(19) . .
C7 C8 H8 119.9 . .
C2 C8 H8 119.9 . .
C10 C9 N1 110.20(18) . .
C10 C9 H9 124.9 . .
N1 C9 H9 124.9 . .
C9 C10 N2 106.36(17) . .
C9 C10 H10 126.8 . .
N2 C10 H10 126.8 . .
N1 C11 N2 110.19(16) . .
N1 C11 C12 123.93(16) . .
N2 C11 C12 125.88(16) . .
C11 C12 H12A 109.5 . .
C11 C12 H12B 109.5 . .
H12A C12 H12B 109.5 . .
C11 C12 H12C 109.5 . .
H12A C12 H12C 109.5 . .
H12B C12 H12C 109.5 . .
N2 C13 C14 114.67(15) . .
N2 C13 H13A 108.6 . .
C14 C13 H13A 108.6 . .
N2 C13 H13B 108.6 . .
C14 C13 H13B 108.6 . .
H13A C13 H13B 107.6 . .
C15 C14 C22 121.07(17) . .
C15 C14 C13 120.63(16) . .
C22 C14 C13 118.30(17) . .
C14 C15 C17 118.94(16) . .
C14 C15 C16 122.65(19) . .
C17 C15 C16 118.40(19) . .
C15 C16 H16A 109.5 . .
C15 C16 H16B 109.5 . .
H16A C16 H16B 109.5 . .
C15 C16 H16C 109.5 . .
H16A C16 H16C 109.5 . .
H16B C16 H16C 109.5 . .
C19 C17 C15 119.93(18) . .
C19 C17 C18 119.5(2) . .
C15 C17 C18 120.54(18) . .
C17 C18 H18A 109.5 . .
C17 C18 H18B 109.5 . .
H18A C18 H18B 109.5 . .
C17 C18 H18C 109.5 . .
H18A C18 H18C 109.5 . .
H18B C18 H18C 109.5 . .
C17 C19 C20 120.85(18) . .
C17 C19 C24 120.05(19) . .
C20 C19 C24 119.08(16) . .
C22 C20 C19 118.87(16) . .
C22 C20 C21 121.20(18) . .
C19 C20 C21 119.90(18) . .
C20 C21 H21A 109.5 . .
C20 C21 H21B 109.5 . .
H21A C21 H21B 109.5 . .
C20 C21 H21C 109.5 . .
H21A C21 H21C 109.5 . .
H21B C21 H21C 109.5 . .
C20 C22 C14 120.27(17) . .
C20 C22 C23 119.75(16) . .
C14 C22 C23 119.97(17) . .
C22 C23 H23A 109.5 . .
C22 C23 H23B 109.5 . .
H23A C23 H23B 109.5 . .
C22 C23 H23C 109.5 . .
H23A C23 H23C 109.5 . .
H23B C23 H23C 109.5 . .
N4 C24 C19 111.20(15) . .
N4 C24 H24A 109.4 . .
C19 C24 H24A 109.4 . .
N4 C24 H24B 109.4 . .
C19 C24 H24B 109.4 . .
H24A C24 H24B 108.0 . .
C26 C25 N4 106.62(18) . .
C26 C25 H25 126.7 . .
N4 C25 H25 126.7 . .
C25 C26 N3 108.78(17) . .
C25 C26 H26 125.6 . .
N3 C26 H26 125.6 . .
N3 C27 N4 110.74(15) . .
N3 C27 C28 125.47(18) . .
N4 C27 C28 123.79(18) . .
C27 C28 H28A 109.5 . .
C27 C28 H28B 109.5 . .
H28A C28 H28B 109.5 . .
C27 C28 H28C 109.5 . .
H28A C28 H28C 109.5 . .
H28B C28 H28C 109.5 . .
C1 O1 Cd1 95.30(12) . .
C1 O2 Cd1 86.75(10) . .
C5 O3 Cd2 96.31(12) . .
C5 O4 Cd2 87.30(11) . .
H5A O5 H5B 109.5 . .
H6A O6 H6B 109.5 . .

loop_
_geom_bond_atom_site_label_1
_geom_bond_atom_site_label_2
_geom_bond_distance
_geom_bond_site_symmetry_2
Cd1 N1 2.2657(14) 2_655
Cd1 N1 2.2657(14) .
Cd1 O1 2.2825(15) 2_655
Cd1 O1 2.2825(15) .
Cd1 O2 2.4762(14) 2_655
Cd1 O2 2.4762(14) .
Cd1 C1 2.7077(19) 2_655
Cd1 C1 2.7077(18) .
Cd2 N3 2.2567(16) 3_686
Cd2 N3 2.2567(16) 4_585
Cd2 O3 2.2715(14) 2
Cd2 O3 2.2715(14) .
Cd2 O4 2.4804(14) 2
Cd2 O4 2.4804(14) .
Cd2 C5 2.7202(17) 2
Cd2 C5 2.7202(17) .
N1 C11 1.303(2) .
N1 C9 1.378(2) .
N2 C11 1.356(2) .
N2 C10 1.372(3) .
N2 C13 1.483(2) .
N3 C27 1.317(2) .
N3 C26 1.380(2) .
N3 Cd2 2.2567(16) 3_686
N4 C27 1.343(2) .
N4 C25 1.380(2) .
N4 C24 1.474(2) .
C1 O2 1.245(2) .
C1 O1 1.261(2) .
C1 C2 1.500(3) .
C2 C3 1.384(2) .
C2 C8 1.397(3) .
C3 C4 1.385(3) .
C3 H3 0.9300 .
C4 C6 1.369(3) .
C4 C5 1.493(2) .
C5 O4 1.240(2) .
C5 O3 1.268(2) .
C6 C7 1.367(3) .
C6 H6 0.9300 .
C7 C8 1.377(3) .
C7 H7 0.9300 .
C8 H8 0.9300 .
C9 C10 1.319(3) .
C9 H9 0.9300 .
C10 H10 0.9300 .
C11 C12 1.477(3) .
C12 H12A 0.9600 .
C12 H12B 0.9600 .
C12 H12C 0.9600 .
C13 C14 1.497(3) .
C13 H13A 0.9700 .
C13 H13B 0.9700 .
C14 C15 1.382(3) .
C14 C22 1.409(2) .
C15 C17 1.428(3) .
C15 C16 1.495(3) .
C16 H16A 0.9600 .
C16 H16B 0.9600 .
C16 H16C 0.9600 .
C17 C19 1.399(3) .
C17 C18 1.537(3) .
C18 H18A 0.9600 .
C18 H18B 0.9600 .
C18 H18C 0.9600 .
C19 C20 1.404(3) .
C19 C24 1.491(3) .
C20 C22 1.407(3) .
C20 C21 1.483(3) .
C21 H21A 0.9600 .
C21 H21B 0.9600 .
C21 H21C 0.9600 .
C22 C23 1.512(3) .
C23 H23A 0.9600 .
C23 H23B 0.9600 .
C23 H23C 0.9600 .
C24 H24A 0.9700 .
C24 H24B 0.9700 .
C25 C26 1.350(3) .
C25 H25 0.9300 .
C26 H26 0.9300 .
C27 C28 1.463(3) .
C28 H28A 0.9600 .
C28 H28B 0.9600 .
C28 H28C 0.9600 .
O5 H5A 0.8500 .
O5 H5B 0.8500 .
O6 H6A 0.8500 .
O6 H6B 0.8500 .

loop_
_geom_torsion_atom_site_label_1
_geom_torsion_atom_site_label_2
_geom_torsion_atom_site_label_3
_geom_torsion_atom_site_label_4
_geom_torsion
_geom_torsion_site_symmetry_1
N1 Cd1 N1 C11 -61.45(13) 2_655
O1 Cd1 N1 C11 -166.54(14) 2_655
O1 Cd1 N1 C11 36.82(14) .
O2 Cd1 N1 C11 138.54(14) 2_655
O2 Cd1 N1 C11 41.0(2) .
C1 Cd1 N1 C11 165.82(14) 2_655
C1 Cd1 N1 C11 36.73(16) .
N1 Cd1 N1 C9 110.18(15) 2_655
O1 Cd1 N1 C9 5.09(14) 2_655
O1 Cd1 N1 C9 -151.55(13) .
O2 Cd1 N1 C9 -49.84(14) 2_655
O2 Cd1 N1 C9 -147.35(14) .
C1 Cd1 N1 C9 -22.55(14) 2_655
C1 Cd1 N1 C9 -151.64(13) .
N1 Cd1 C1 O2 -86.19(10) 2_655
N1 Cd1 C1 O2 176.73(9) .
O1 Cd1 C1 O2 25.65(12) 2_655
O1 Cd1 C1 O2 176.54(16) .
O2 Cd1 C1 O2 76.99(11) 2_655
C1 Cd1 C1 O2 54.78(9) 2_655
N1 Cd1 C1 O1 97.27(10) 2_655
N1 Cd1 C1 O1 0.19(13) .
O1 Cd1 C1 O1 -150.89(9) 2_655
O2 Cd1 C1 O1 -99.55(10) 2_655
O2 Cd1 C1 O1 -176.54(16) .
C1 Cd1 C1 O1 -121.76(11) 2_655
O2 C1 C2 C3 1.1(2) .
O1 C1 C2 C3 -177.97(15) .
O2 C1 C2 C8 178.28(17) .
O1 C1 C2 C8 -0.8(2) .
C8 C2 C3 C4 -0.4(3) .
C1 C2 C3 C4 176.78(15) .
C2 C3 C4 C6 1.5(3) .
C2 C3 C4 C5 -177.11(15) .
C6 C4 C5 O4 -158.05(19) .
C3 C4 C5 O4 20.5(3) .
C6 C4 C5 O3 20.9(3) .
C3 C4 C5 O3 -160.53(17) .
N3 Cd2 C5 O4 -167.18(10) 3_686
N3 Cd2 C5 O4 -59.99(11) 4_585
O3 Cd2 C5 O4 41.60(12) 2
O3 Cd2 C5 O4 -175.58(18) .
O4 Cd2 C5 O4 95.10(12) 2
C5 Cd2 C5 O4 69.66(10) 2
N3 Cd2 C5 O3 8.39(13) 3_686
N3 Cd2 C5 O3 115.59(12) 4_585
O3 Cd2 C5 O3 -142.82(10) 2
O4 Cd2 C5 O3 -89.32(12) 2
O4 Cd2 C5 O3 175.58(18) .
C5 Cd2 C5 O3 -114.76(13) 2
C3 C4 C6 C7 -0.6(3) .
C5 C4 C6 C7 178.03(19) .
C4 C6 C7 C8 -1.5(3) .
C6 C7 C8 C2 2.6(3) .
C3 C2 C8 C7 -1.7(3) .
C1 C2 C8 C7 -178.86(18) .
C11 N1 C9 C10 -0.2(2) .
Cd1 N1 C9 C10 -173.25(12) .
N1 C9 C10 N2 0.2(2) .
C11 N2 C10 C9 -0.2(2) .
C13 N2 C10 C9 174.65(16) .
C9 N1 C11 N2 0.07(18) .
Cd1 N1 C11 N2 173.04(10) .
C9 N1 C11 C12 -178.76(17) .
Cd1 N1 C11 C12 -5.8(2) .
C10 N2 C11 N1 0.06(19) .
C13 N2 C11 N1 -174.57(15) .
C10 N2 C11 C12 178.86(17) .
C13 N2 C11 C12 4.2(3) .
C11 N2 C13 C14 -53.8(2) .
C10 N2 C13 C14 132.49(19) .
N2 C13 C14 C15 113.88(19) .
N2 C13 C14 C22 -66.2(2) .
C22 C14 C15 C17 2.2(3) .
C13 C14 C15 C17 -177.87(16) .
C22 C14 C15 C16 -178.69(17) .
C13 C14 C15 C16 1.2(3) .
C14 C15 C17 C19 -0.1(3) .
C16 C15 C17 C19 -179.26(18) .
C14 C15 C17 C18 176.93(18) .
C16 C15 C17 C18 -2.2(3) .
C15 C17 C19 C20 -1.9(3) .
C18 C17 C19 C20 -179.01(18) .
C15 C17 C19 C24 176.74(16) .
C18 C17 C19 C24 -0.4(3) .
C17 C19 C20 C22 1.9(3) .
C24 C19 C20 C22 -176.82(16) .
C17 C19 C20 C21 179.99(18) .
C24 C19 C20 C21 1.3(3) .
C19 C20 C22 C14 0.2(2) .
C21 C20 C22 C14 -177.88(17) .
C19 C20 C22 C23 -178.92(16) .
C21 C20 C22 C23 3.0(3) .
C15 C14 C22 C20 -2.3(3) .
C13 C14 C22 C20 177.79(16) .
C15 C14 C22 C23 176.85(16) .
C13 C14 C22 C23 -3.1(2) .
C27 N4 C24 C19 -172.86(18) .
C25 N4 C24 C19 6.5(3) .
C17 C19 C24 N4 -91.6(2) .
C20 C19 C24 N4 87.1(2) .
C27 N4 C25 C26 0.0(2) .
C24 N4 C25 C26 -179.43(19) .
N4 C25 C26 N3 0.5(3) .
C27 N3 C26 C25 -0.9(2) .
Cd2 N3 C26 C25 -177.90(15) 3_686
C26 N3 C27 N4 1.0(2) .
Cd2 N3 C27 N4 177.58(12) 3_686
C26 N3 C27 C28 -178.9(2) .
Cd2 N3 C27 C28 -2.3(3) 3_686
C25 N4 C27 N3 -0.6(2) .
C24 N4 C27 N3 178.82(17) .
C25 N4 C27 C28 179.2(2) .
C24 N4 C27 C28 -1.3(3) .
O2 C1 O1 Cd1 -3.76(18) .
C2 C1 O1 Cd1 175.31(12) .
N1 Cd1 O1 C1 -85.69(10) 2_655
N1 Cd1 O1 C1 -179.86(10) .
O1 Cd1 O1 C1 47.99(9) 2_655
O2 Cd1 O1 C1 84.83(10) 2_655
O2 Cd1 O1 C1 1.94(9) .
C1 Cd1 O1 C1 73.16(13) 2_655
O1 C1 O2 Cd1 3.46(16) .
C2 C1 O2 Cd1 -175.59(14) .
N1 Cd1 O2 C1 95.50(10) 2_655
N1 Cd1 O2 C1 -6.93(19) .
O1 Cd1 O2 C1 -159.09(10) 2_655
O1 Cd1 O2 C1 -1.96(9) .
O2 Cd1 O2 C1 -104.79(10) 2_655
C1 Cd1 O2 C1 -131.36(10) 2_655
O4 C5 O3 Cd2 4.73(19) .
C4 C5 O3 Cd2 -174.20(13) .
N3 Cd2 O3 C5 -172.67(12) 3_686
N3 Cd2 O3 C5 -75.67(12) 4_585
O3 Cd2 O3 C5 51.87(11) 2
O4 Cd2 O3 C5 93.60(12) 2
O4 Cd2 O3 C5 -2.47(10) .
C5 Cd2 O3 C5 75.92(15) 2
O3 C5 O4 Cd2 -4.31(18) .
C4 C5 O4 Cd2 174.59(15) .
N3 Cd2 O4 C5 19.84(15) 3_686
N3 Cd2 O4 C5 124.50(11) 4_585
O3 Cd2 O4 C5 -143.39(11) 2
O3 Cd2 O4 C5 2.51(10) .
O4 Cd2 O4 C5 -88.41(11) 2
C5 Cd2 O4 C5 -115.67(11) 2
